data_7015826
loop_
_publ_author_name
'Cariou, Renan'
'Dahcheh, Fatme'
'Graham, Todd W.'
'Stephan, Douglas W.'

_publ_section_title
;
 Mononuclear and dinuclear palladium and nickel complexes of
 phosphinimine-based tridentate ligands.
;
_journal_issue 18
_journal_name_full 'Dalton transactions (Cambridge, England : 2003)'
_journal_page_first 4918
_journal_page_last 4925
_journal_paper_doi 10.1039/c1dt10131e
_journal_volume 40
_journal_year 2011
_chemical_formula_sum 'C42 H43 Cl6 N3 P2 Pd'
_chemical_formula_weight 970.83
_chemical_name_systematic
;
?
;
_space_group_IT_number 73
_symmetry_cell_setting orthorhombic
_symmetry_space_group_name_Hall '-I 2b 2c'
_symmetry_space_group_name_H-M 'I b c a'
_atom_sites_solution_hydrogens geom
_atom_sites_solution_primary direct
_atom_sites_solution_secondary difmap
_audit_creation_method SHELXL-97
_cell_angle_alpha 90.00
_cell_angle_beta 90.00
_cell_angle_gamma 90.00
_cell_formula_units_Z 8
_cell_length_a 12.260(4)
_cell_length_b 20.121(6)
_cell_length_c 35.895(11)
_cell_measurement_temperature 150(2)
_cell_volume 8855(5)
_computing_structure_refinement 'SHELXL-97 (Sheldrick, 1997)'
_computing_structure_solution 'SHELXS-97 (Sheldrick, 1990)'
_diffrn_ambient_temperature 150(2)
_diffrn_measured_fraction_theta_full 0.997
_diffrn_measured_fraction_theta_max 0.997
_diffrn_radiation_monochromator graphite
_diffrn_radiation_source 'fine-focus sealed tube'
_diffrn_radiation_type MoK\a
_diffrn_radiation_wavelength 0.71073
_diffrn_reflns_av_R_equivalents 0.0646
_diffrn_reflns_av_sigmaI/netI 0.0243
_diffrn_reflns_limit_h_max 15
_diffrn_reflns_limit_h_min -15
_diffrn_reflns_limit_k_max 24
_diffrn_reflns_limit_k_min -26
_diffrn_reflns_limit_l_max 46
_diffrn_reflns_limit_l_min -46
_diffrn_reflns_number 67942
_diffrn_reflns_theta_full 27.57
_diffrn_reflns_theta_max 27.57
_diffrn_reflns_theta_min 2.02
_exptl_absorpt_coefficient_mu 0.887
_exptl_absorpt_correction_T_max 0.7456
_exptl_absorpt_correction_T_min 0.6435
_exptl_absorpt_correction_type multi-scan
_exptl_crystal_colour yellow
_exptl_crystal_density_diffrn 1.456
_exptl_crystal_density_method 'not measured'
_exptl_crystal_description blocks
_exptl_crystal_F_000 3952
_exptl_crystal_size_max 0.23
_exptl_crystal_size_mid 0.21
_exptl_crystal_size_min 0.14
_refine_diff_density_max 1.350
_refine_diff_density_min -0.686
_refine_diff_density_rms 0.121
_refine_ls_extinction_method none
_refine_ls_goodness_of_fit_ref 1.177
_refine_ls_hydrogen_treatment fixed
_refine_ls_matrix_type full
_refine_ls_number_parameters 262
_refine_ls_number_reflns 5096
_refine_ls_number_restraints 5
_refine_ls_restrained_S_all 1.176
_refine_ls_R_factor_all 0.0882
_refine_ls_R_factor_gt 0.0647
_refine_ls_shift/su_max 0.001
_refine_ls_shift/su_mean 0.000
_refine_ls_structure_factor_coef Fsqd
_refine_ls_weighting_details 'calc w=1/[\s^2^(Fo^2^)+(0.0168P)^2^+144.6233P] where P=(Fo^2^+2Fc^2^)/3'
_refine_ls_weighting_scheme calc
_refine_ls_wR_factor_gt 0.1497
_refine_ls_wR_factor_ref 0.1644
_reflns_number_gt 3947
_reflns_number_total 5096
_reflns_threshold_expression >2sigma(I)
_cod_data_source_file c1dt10131e.txt
_cod_data_source_block fd
_cod_original_sg_symbol_H-M Ibca
_cod_database_code 7015826

loop_
_symmetry_equiv_pos_as_xyz
'x, y, z'
'-x, -y+1/2, z'
'x, -y, -z+1/2'
'-x, y+1/2, -z+1/2'
'x+1/2, y+1/2, z+1/2'
'-x+1/2, -y+1, z+1/2'
'x+1/2, -y+1/2, -z+1'
'-x+1/2, y+1, -z+1'
'-x, -y, -z'
'x, y-1/2, -z'
'-x, y, z-1/2'
'x, -y-1/2, z-1/2'
'-x+1/2, -y+1/2, -z+1/2'
'x+1/2, y, -z+1/2'
'-x+1/2, y+1/2, z'
'x+1/2, -y, z'

loop_
_atom_site_label
_atom_site_type_symbol
_atom_site_fract_x
_atom_site_fract_y
_atom_site_fract_z
_atom_site_U_iso_or_equiv
_atom_site_adp_type
_atom_site_occupancy
_atom_site_symmetry_multiplicity
_atom_site_calc_flag
_atom_site_refinement_flags
_atom_site_disorder_assembly
_atom_site_disorder_group
Pd1 Pd 0.0000 0.2500 0.421006(16) 0.02937(16) Uani 1 2 d SD . .
Cl1 Cl 0.0000 0.2500 0.35624(5) 0.0371(4) Uani 1 2 d S . .
P1 P 0.18457(12) 0.35619(7) 0.39647(4) 0.0317(3) Uani 1 1 d . A .
N1 N 0.1073(4) 0.3274(3) 0.42822(14) 0.0366(11) Uani 1 1 d . . .
N2 N 0.0000 0.2500 0.47688(19) 0.0455(19) Uani 1 2 d SD . .
H2 H -0.0508(8) 0.2772(7) 0.4837(2) 0.055 Uiso 0.50 1 d PD . .
C1 C 0.1112(5) 0.4099(3) 0.36483(17) 0.0349(13) Uani 1 1 d . . .
C2 C 0.0002(6) 0.4178(3) 0.36959(19) 0.0463(15) Uani 1 1 d . A .
H2A H -0.0368 0.3928 0.3874 0.056 Uiso 1 1 calc R . .
C3 C -0.0554(7) 0.4629(4) 0.3478(3) 0.068(2) Uani 1 1 d . . .
H3A H -0.1302 0.4683 0.3508 0.082 Uiso 1 1 calc R A .
C4 C 0.0002(10) 0.5004(4) 0.3213(2) 0.074(3) Uani 1 1 d . A .
H4A H -0.0378 0.5311 0.3069 0.089 Uiso 1 1 calc R . .
C5 C 0.1065(8) 0.4930(4) 0.3164(2) 0.066(2) Uani 1 1 d . . .
H5A H 0.1424 0.5177 0.2982 0.080 Uiso 1 1 calc R A .
C6 C 0.1648(6) 0.4484(3) 0.3383(2) 0.0522(18) Uani 1 1 d . A .
H6A H 0.2398 0.4442 0.3351 0.063 Uiso 1 1 calc R . .
C7 C 0.2554(5) 0.2904(3) 0.37231(17) 0.0364(13) Uani 1 1 d . . .
C8 C 0.2892(6) 0.2952(4) 0.3359(2) 0.0527(18) Uani 1 1 d . A .
H8A H 0.2728 0.3331 0.3222 0.063 Uiso 1 1 calc R . .
C9 C 0.3470(8) 0.2444(5) 0.3196(2) 0.076(3) Uani 1 1 d . . .
H9A H 0.3710 0.2488 0.2951 0.091 Uiso 1 1 calc R A .
C10 C 0.3696(7) 0.1879(5) 0.3388(3) 0.074(3) Uani 1 1 d . A .
H10A H 0.4086 0.1539 0.3274 0.089 Uiso 1 1 calc R . .
C11 C 0.3353(8) 0.1806(4) 0.3749(3) 0.073(3) Uani 1 1 d . . .
H11A H 0.3489 0.1413 0.3878 0.088 Uiso 1 1 calc R A .
C12 C 0.2789(6) 0.2334(3) 0.3925(2) 0.0542(18) Uani 1 1 d . A .
H12A H 0.2579 0.2300 0.4173 0.065 Uiso 1 1 calc R . .
C13 C 0.2872(5) 0.4096(3) 0.41630(17) 0.0385(14) Uani 1 1 d . . .
C14 C 0.3945(5) 0.3884(4) 0.42121(19) 0.0455(15) Uani 1 1 d . A .
H14A H 0.4168 0.3473 0.4122 0.055 Uiso 1 1 calc R . .
C15 C 0.4685(7) 0.4297(4) 0.4399(2) 0.064(2) Uani 1 1 d . . .
H15A H 0.5398 0.4154 0.4436 0.076 Uiso 1 1 calc R A .
C16 C 0.4366(8) 0.4912(5) 0.4527(2) 0.072(3) Uani 1 1 d . A .
H16A H 0.4870 0.5186 0.4645 0.086 Uiso 1 1 calc R . .
C17 C 0.3295(7) 0.5125(4) 0.4482(2) 0.066(2) Uani 1 1 d . . .
H17A H 0.3073 0.5534 0.4576 0.080 Uiso 1 1 calc R A .
C18 C 0.2569(7) 0.4722(4) 0.4295(2) 0.0563(19) Uani 1 1 d . A .
H18A H 0.1859 0.4870 0.4257 0.068 Uiso 1 1 calc R . .
C19 C 0.1192(6) 0.3429(4) 0.46823(18) 0.0534(18) Uani 1 1 d D A 1
H19A H 0.1898 0.3274 0.4768 0.064 Uiso 1 1 calc R A 1
H19B H 0.1165 0.3907 0.4716 0.064 Uiso 1 1 calc R A 1
C20 C 0.0357(11) 0.3127(5) 0.4901(3) 0.044(3) Uani 0.50 1 d PD A 1
H20A H 0.0626 0.3074 0.5154 0.053 Uiso 0.50 1 calc PR A 1
H20B H -0.0264 0.3425 0.4911 0.053 Uiso 0.50 1 calc PR A 1
C19A C 0.1192(6) 0.3429(4) 0.46823(18) 0.0534(18) Uani 0.00 1 d PD A 2
H19C H 0.1948 0.3535 0.4734 0.064 Uiso 0.00 1 calc PR A 2
H19D H 0.0757 0.3818 0.4741 0.064 Uiso 0.00 1 calc PR A 2
C20A C 0.0860(10) 0.2892(5) 0.4916(3) 0.040(3) Uani 0.50 1 d PD A 2
H20C H 0.1485 0.2607 0.4960 0.048 Uiso 0.50 1 calc PR A 2
H20D H 0.0632 0.3071 0.5154 0.048 Uiso 0.50 1 calc PR A 2
Cl3 Cl 0.02636(18) 0.34503(12) 0.26056(7) 0.0786(7) Uani 1 1 d . . .
Cl4 Cl -0.1980(2) 0.38770(16) 0.25815(7) 0.0920(8) Uani 1 1 d . . .
C1S C -0.1032(7) 0.3368(5) 0.2805(2) 0.067(2) Uani 1 1 d . . .
H1SA H -0.1266 0.2909 0.2788 0.081 Uiso 1 1 calc R . .
H1SB H -0.0996 0.3486 0.3067 0.081 Uiso 1 1 calc R . .
Cl2 Cl 0.2078(3) 0.15558(14) 0.50569(12) 0.0557(10) Uani 0.50 1 d P . .

loop_
_atom_site_aniso_label
_atom_site_aniso_U_11
_atom_site_aniso_U_22
_atom_site_aniso_U_33
_atom_site_aniso_U_23
_atom_site_aniso_U_13
_atom_site_aniso_U_12
Pd1 0.0274(3) 0.0337(3) 0.0270(3) 0.000 0.000 -0.0038(3)
Cl1 0.0396(10) 0.0442(11) 0.0274(9) 0.000 0.000 -0.0134(10)
P1 0.0285(7) 0.0284(7) 0.0381(8) -0.0002(6) -0.0013(6) -0.0025(6)
N1 0.036(3) 0.038(3) 0.035(3) -0.002(2) -0.001(2) -0.009(2)
N2 0.046(4) 0.060(5) 0.030(3) 0.000 0.000 -0.024(4)
C1 0.037(3) 0.026(3) 0.041(3) -0.003(2) -0.005(3) 0.000(2)
C2 0.045(3) 0.041(3) 0.053(4) 0.000(3) -0.003(3) 0.011(3)
C3 0.059(5) 0.059(5) 0.086(6) 0.004(5) -0.010(5) 0.023(4)
C4 0.103(7) 0.044(4) 0.076(6) 0.015(4) -0.023(6) 0.019(5)
C5 0.084(6) 0.046(4) 0.069(5) 0.023(4) -0.009(5) -0.008(4)
C6 0.056(4) 0.043(4) 0.058(4) 0.010(3) -0.008(4) -0.010(3)
C7 0.025(3) 0.036(3) 0.048(3) -0.005(3) -0.001(3) -0.001(2)
C8 0.054(4) 0.050(4) 0.054(4) -0.002(3) 0.013(3) 0.006(3)
C9 0.080(6) 0.081(6) 0.068(5) -0.010(5) 0.029(5) 0.019(5)
C10 0.062(5) 0.065(5) 0.096(7) -0.022(5) 0.012(5) 0.019(4)
C11 0.072(6) 0.050(5) 0.097(7) 0.005(5) -0.005(5) 0.020(4)
C12 0.053(4) 0.046(4) 0.064(5) 0.003(3) 0.002(4) 0.010(3)
C13 0.035(3) 0.039(3) 0.042(3) 0.002(3) 0.000(3) -0.012(3)
C14 0.039(3) 0.048(4) 0.049(4) 0.010(3) -0.008(3) -0.009(3)
C15 0.049(4) 0.079(6) 0.062(5) 0.012(4) -0.020(4) -0.020(4)
C16 0.080(6) 0.081(6) 0.054(5) 0.000(4) -0.016(4) -0.042(5)
C17 0.074(6) 0.060(5) 0.066(5) -0.021(4) 0.004(4) -0.025(4)
C18 0.055(4) 0.047(4) 0.066(5) -0.011(4) 0.005(4) -0.012(4)
C19 0.054(4) 0.068(5) 0.038(3) -0.005(3) 0.001(3) -0.024(4)
C20 0.067(10) 0.035(7) 0.032(6) -0.012(5) -0.006(6) 0.008(7)
C19A 0.054(4) 0.068(5) 0.038(3) -0.005(3) 0.001(3) -0.024(4)
C20A 0.064(9) 0.028(6) 0.028(6) -0.003(5) -0.005(6) 0.000(6)
Cl3 0.0615(13) 0.0792(15) 0.0952(17) -0.0140(13) 0.0163(12) 0.0035(11)
Cl4 0.0696(15) 0.129(2) 0.0773(16) 0.0096(15) -0.0044(12) 0.0319(16)
C1S 0.056(5) 0.089(6) 0.057(5) 0.003(5) 0.004(4) 0.006(5)
Cl2 0.0547(18) 0.0256(13) 0.087(3) 0.0008(16) -0.035(2) -0.0009(12)

loop_
_atom_type_symbol
_atom_type_description
_atom_type_scat_dispersion_real
_atom_type_scat_dispersion_imag
_atom_type_scat_source
C C 0.0033 0.0016 'International Tables Vol C Tables 4.2.6.8 and 6.1.1.4'
H H 0.0000 0.0000 'International Tables Vol C Tables 4.2.6.8 and 6.1.1.4'
Cl Cl 0.1484 0.1585 'International Tables Vol C Tables 4.2.6.8 and 6.1.1.4'
N N 0.0061 0.0033 'International Tables Vol C Tables 4.2.6.8 and 6.1.1.4'
P P 0.1023 0.0942 'International Tables Vol C Tables 4.2.6.8 and 6.1.1.4'
Pd Pd -0.9988 1.0072 'International Tables Vol C Tables 4.2.6.8 and 6.1.1.4'

loop_
_geom_angle_atom_site_label_1
_geom_angle_atom_site_label_2
_geom_angle_atom_site_label_3
_geom_angle
_geom_angle_site_symmetry_1
_geom_angle_site_symmetry_3
_geom_angle_publ_flag
N2 Pd1 N1 82.76(14) . 2 ?
N2 Pd1 N1 82.76(14) . . ?
N1 Pd1 N1 165.5(3) 2 . ?
N2 Pd1 Cl1 180.000(1) . . ?
N1 Pd1 Cl1 97.24(14) 2 . ?
N1 Pd1 Cl1 97.24(14) . . ?
N1 P1 C13 110.5(3) . . ?
N1 P1 C7 111.3(3) . . ?
C13 P1 C7 106.9(3) . . ?
N1 P1 C1 111.8(3) . . ?
C13 P1 C1 103.9(3) . . ?
C7 P1 C1 112.1(3) . . ?
C19 N1 P1 124.2(4) . . ?
C19 N1 Pd1 110.2(4) . . ?
P1 N1 Pd1 124.5(3) . . ?
C20 N2 C20 140.8(11) 2 . ?
C20 N2 C20A 126.9(8) 2 . ?
C20 N2 C20A 31.9(7) . . ?
C20 N2 C20A 31.9(7) 2 2 ?
C20 N2 C20A 126.9(8) . 2 ?
C20A N2 C20A 136.4(10) . 2 ?
C20 N2 Pd1 109.6(5) 2 . ?
C20 N2 Pd1 109.6(5) . . ?
C20A N2 Pd1 111.8(5) . . ?
C20A N2 Pd1 111.8(5) 2 . ?
C20 N2 H2 104.2(9) 2 . ?
C20 N2 H2 64.1(6) . . ?
C20A N2 H2 94.5(9) . . ?
C20A N2 H2 73.2(10) 2 . ?
Pd1 N2 H2 106.5(9) . . ?
C2 C1 C6 119.1(6) . . ?
C2 C1 P1 118.8(5) . . ?
C6 C1 P1 121.9(5) . . ?
C3 C2 C1 119.5(7) . . ?
C3 C2 H2A 120.2 . . ?
C1 C2 H2A 120.2 . . ?
C2 C3 C4 120.2(8) . . ?
C2 C3 H3A 119.9 . . ?
C4 C3 H3A 119.9 . . ?
C5 C4 C3 120.8(8) . . ?
C5 C4 H4A 119.6 . . ?
C3 C4 H4A 119.6 . . ?
C4 C5 C6 120.2(8) . . ?
C4 C5 H5A 119.9 . . ?
C6 C5 H5A 119.9 . . ?
C5 C6 C1 120.2(7) . . ?
C5 C6 H6A 119.9 . . ?
C1 C6 H6A 119.9 . . ?
C8 C7 C12 119.5(6) . . ?
C8 C7 P1 123.4(5) . . ?
C12 C7 P1 117.1(5) . . ?
C9 C8 C7 120.5(7) . . ?
C9 C8 H8A 119.8 . . ?
C7 C8 H8A 119.8 . . ?
C10 C9 C8 120.8(8) . . ?
C10 C9 H9A 119.6 . . ?
C8 C9 H9A 119.6 . . ?
C9 C10 C11 120.5(8) . . ?
C9 C10 H10A 119.8 . . ?
C11 C10 H10A 119.8 . . ?
C10 C11 C12 119.3(8) . . ?
C10 C11 H11A 120.4 . . ?
C12 C11 H11A 120.4 . . ?
C7 C12 C11 119.4(7) . . ?
C7 C12 H12A 120.3 . . ?
C11 C12 H12A 120.3 . . ?
C14 C13 C18 119.0(6) . . ?
C14 C13 P1 121.8(5) . . ?
C18 C13 P1 119.1(5) . . ?
C13 C14 C15 119.4(7) . . ?
C13 C14 H14A 120.3 . . ?
C15 C14 H14A 120.3 . . ?
C16 C15 C14 120.6(8) . . ?
C16 C15 H15A 119.7 . . ?
C14 C15 H15A 119.7 . . ?
C15 C16 C17 120.4(7) . . ?
C15 C16 H16A 119.8 . . ?
C17 C16 H16A 119.8 . . ?
C18 C17 C16 119.0(8) . . ?
C18 C17 H17A 120.5 . . ?
C16 C17 H17A 120.5 . . ?
C17 C18 C13 121.6(8) . . ?
C17 C18 H18A 119.2 . . ?
C13 C18 H18A 119.2 . . ?
C20 C19 N1 112.1(7) . . ?
C20 C19 H19A 109.2 . . ?
N1 C19 H19A 109.2 . . ?
C20 C19 H19B 109.2 . . ?
N1 C19 H19B 109.2 . . ?
H19A C19 H19B 107.9 . . ?
N2 C20 C19 114.5(6) . . ?
N2 C20 H2 36.8(5) . . ?
C19 C20 H2 136.2(10) . . ?
N2 C20 H20A 108.6 . . ?
C19 C20 H20A 108.6 . . ?
H2 C20 H20A 112.4 . . ?
N2 C20 H20B 108.6 . . ?
C19 C20 H20B 108.6 . . ?
H2 C20 H20B 72.9 . . ?
H20A C20 H20B 107.6 . . ?
N2 C20A H20C 108.6 . . ?
N2 C20A H20D 108.6 . . ?
H20C C20A H20D 107.6 . . ?
Cl4 C1S Cl3 111.1(5) . . ?
Cl4 C1S H1SA 109.4 . . ?
Cl3 C1S H1SA 109.4 . . ?
Cl4 C1S H1SB 109.4 . . ?
Cl3 C1S H1SB 109.4 . . ?
H1SA C1S H1SB 108.0 . . ?

loop_
_geom_bond_atom_site_label_1
_geom_bond_atom_site_label_2
_geom_bond_distance
_geom_bond_site_symmetry_2
_geom_bond_publ_flag
Pd1 N2 2.006(7) . ?
Pd1 N1 2.055(5) 2 ?
Pd1 N1 2.055(5) . ?
Pd1 Cl1 2.325(2) . ?
P1 N1 1.591(5) . ?
P1 C13 1.801(6) . ?
P1 C7 1.805(6) . ?
P1 C1 1.807(6) . ?
N1 C19 1.476(8) . ?
N2 C20 1.418(8) 2 ?
N2 C20 1.418(8) . ?
N2 C20A 1.419(8) . ?
N2 C20A 1.419(8) 2 ?
N2 H2 0.865(10) . ?
C1 C2 1.381(10) . ?
C1 C6 1.394(9) . ?
C2 C3 1.379(10) . ?
C2 H2A 0.9300 . ?
C3 C4 1.391(13) . ?
C3 H3A 0.9300 . ?
C4 C5 1.325(14) . ?
C4 H4A 0.9300 . ?
C5 C6 1.390(10) . ?
C5 H5A 0.9300 . ?
C6 H6A 0.9300 . ?
C7 C8 1.375(9) . ?
C7 C12 1.386(9) . ?
C8 C9 1.374(11) . ?
C8 H8A 0.9300 . ?
C9 C10 1.359(13) . ?
C9 H9A 0.9300 . ?
C10 C11 1.371(13) . ?
C10 H10A 0.9300 . ?
C11 C12 1.416(11) . ?
C11 H11A 0.9300 . ?
C12 H12A 0.9300 . ?
C13 C14 1.394(9) . ?
C13 C18 1.396(9) . ?
C14 C15 1.400(10) . ?
C14 H14A 0.9300 . ?
C15 C16 1.378(13) . ?
C15 H15A 0.9300 . ?
C16 C17 1.391(13) . ?
C16 H16A 0.9300 . ?
C17 C18 1.379(10) . ?
C17 H17A 0.9300 . ?
C18 H18A 0.9300 . ?
C19 C20 1.426(10) . ?
C19 H19A 0.9700 . ?
C19 H19B 0.9700 . ?
C20 H2 1.300(5) . ?
C20 H20A 0.9700 . ?
C20 H20B 0.9700 . ?
C20A H20C 0.9700 . ?
C20A H20D 0.9700 . ?
Cl3 C1S 1.751(8) . ?
Cl4 C1S 1.745(9) . ?
C1S H1SA 0.9700 . ?
C1S H1SB 0.9700 . ?
Cl2 Cl2 1.113(8) 8_545 ?

loop_
_geom_torsion_atom_site_label_1
_geom_torsion_atom_site_label_2
_geom_torsion_atom_site_label_3
_geom_torsion_atom_site_label_4
_geom_torsion
_geom_torsion_site_symmetry_1
_geom_torsion_site_symmetry_2
_geom_torsion_site_symmetry_3
_geom_torsion_site_symmetry_4
_geom_torsion_publ_flag
C13 P1 N1 C19 0.1(7) . . . . ?
C7 P1 N1 C19 118.7(6) . . . . ?
C1 P1 N1 C19 -115.1(6) . . . . ?
C13 P1 N1 Pd1 -166.6(3) . . . . ?
C7 P1 N1 Pd1 -47.9(4) . . . . ?
C1 P1 N1 Pd1 78.3(4) . . . . ?
N2 Pd1 N1 C19 -3.7(4) . . . . ?
N1 Pd1 N1 C19 -3.7(4) 2 . . . ?
Cl1 Pd1 N1 C19 176.3(4) . . . . ?
N2 Pd1 N1 P1 164.5(4) . . . . ?
N1 Pd1 N1 P1 164.5(4) 2 . . . ?
Cl1 Pd1 N1 P1 -15.5(4) . . . . ?
N1 Pd1 N2 C20 21.0(6) 2 . . 2 ?
N1 Pd1 N2 C20 -159.0(6) . . . 2 ?
Cl1 Pd1 N2 C20 -19(100) . . . 2 ?
N1 Pd1 N2 C20 -159.0(6) 2 . . . ?
N1 Pd1 N2 C20 21.0(6) . . . . ?
Cl1 Pd1 N2 C20 161(100) . . . . ?
N1 Pd1 N2 C20A 167.0(6) 2 . . . ?
N1 Pd1 N2 C20A -13.0(6) . . . . ?
Cl1 Pd1 N2 C20A 127(100) . . . . ?
N1 Pd1 N2 C20A -13.0(6) 2 . . 2 ?
N1 Pd1 N2 C20A 167.0(6) . . . 2 ?
Cl1 Pd1 N2 C20A -53(100) . . . 2 ?
N1 P1 C1 C2 -3.3(6) . . . . ?
C13 P1 C1 C2 -122.4(5) . . . . ?
C7 P1 C1 C2 122.5(5) . . . . ?
N1 P1 C1 C6 170.3(5) . . . . ?
C13 P1 C1 C6 51.2(6) . . . . ?
C7 P1 C1 C6 -63.9(6) . . . . ?
C6 C1 C2 C3 0.7(10) . . . . ?
P1 C1 C2 C3 174.4(6) . . . . ?
C1 C2 C3 C4 -0.3(12) . . . . ?
C2 C3 C4 C5 0.7(14) . . . . ?
C3 C4 C5 C6 -1.4(14) . . . . ?
C4 C5 C6 C1 1.7(13) . . . . ?
C2 C1 C6 C5 -1.4(10) . . . . ?
P1 C1 C6 C5 -174.9(6) . . . . ?
N1 P1 C7 C8 151.9(6) . . . . ?
C13 P1 C7 C8 -87.3(6) . . . . ?
C1 P1 C7 C8 25.8(7) . . . . ?
N1 P1 C7 C12 -30.2(6) . . . . ?
C13 P1 C7 C12 90.6(6) . . . . ?
C1 P1 C7 C12 -156.2(5) . . . . ?
C12 C7 C8 C9 -0.8(11) . . . . ?
P1 C7 C8 C9 177.1(7) . . . . ?
C7 C8 C9 C10 1.6(14) . . . . ?
C8 C9 C10 C11 -0.2(16) . . . . ?
C9 C10 C11 C12 -2.0(15) . . . . ?
C8 C7 C12 C11 -1.4(11) . . . . ?
P1 C7 C12 C11 -179.4(6) . . . . ?
C10 C11 C12 C7 2.8(13) . . . . ?
N1 P1 C13 C14 102.7(6) . . . . ?
C7 P1 C13 C14 -18.6(6) . . . . ?
C1 P1 C13 C14 -137.2(6) . . . . ?
N1 P1 C13 C18 -72.6(6) . . . . ?
C7 P1 C13 C18 166.1(5) . . . . ?
C1 P1 C13 C18 47.4(6) . . . . ?
C18 C13 C14 C15 1.3(10) . . . . ?
P1 C13 C14 C15 -174.1(5) . . . . ?
C13 C14 C15 C16 -1.2(11) . . . . ?
C14 C15 C16 C17 1.7(13) . . . . ?
C15 C16 C17 C18 -2.2(13) . . . . ?
C16 C17 C18 C13 2.3(12) . . . . ?
C14 C13 C18 C17 -1.9(11) . . . . ?
P1 C13 C18 C17 173.6(6) . . . . ?
P1 N1 C19 C20 177.3(7) . . . . ?
Pd1 N1 C19 C20 -14.4(9) . . . . ?
C20 N2 C20 C19 143.7(12) 2 . . . ?
C20A N2 C20 C19 63.8(6) . . . . ?
C20A N2 C20 C19 -175.7(12) 2 . . . ?
Pd1 N2 C20 C19 -36.3(12) . . . . ?
N1 C19 C20 N2 33.8(14) . . . . ?
